data_7043143
loop_
_publ_author_name
'Fan, Yang'
'Cui, Ying'
'Zou, Guo-dong'
'Duan, Rui-Huan Huan'
'Zhang, Xu'
'Dong, Yu-Xiang'
'Lv, Haiting'
'Cao, Juntao'
'Jing, Qiang-Shan'

_publ_section_title
;
 Ferrocenecarboxylate-functionalized titanium-oxo-cluster: ferrocene wheel
 as sensitizer for photocurrent response
;
_journal_name_full 'Dalton Trans.'
_journal_paper_doi 10.1039/C7DT01756A
_journal_year 2017
_chemical_formula_moiety 'C90 H96 O24 Ti6'
_chemical_formula_sum 'C90 H96 O24 Ti6'
_chemical_formula_weight 1849.06
_space_group_crystal_system triclinic
_space_group_IT_number 2
_space_group_name_Hall '-P 1'
_space_group_name_H-M_alt 'P -1'
_symmetry_space_group_name_Hall '-P 1'
_symmetry_space_group_name_H-M 'P -1'
_atom_sites_solution_hydrogens mixed
_audit_creation_method SHELXL-2014/8
_audit_update_record
;
2017-04-17 deposited with the CCDC.
2017-05-29 downloaded from the CCDC.
;
_cell_angle_alpha 65.816(10)
_cell_angle_beta 83.373(9)
_cell_angle_gamma 62.506(11)
_cell_formula_units_Z 1
_cell_length_a 13.4769(14)
_cell_length_b 13.9496(15)
_cell_length_c 14.1303(13)
_cell_measurement_reflns_used 5168
_cell_measurement_temperature 295(2)
_cell_measurement_theta_max 28.9700
_cell_measurement_theta_min 3.2090
_cell_volume 2140.7(5)
_computing_cell_refinement 'CrysAlisPro 1.171.38.41 (Rigaku OD, 2015)'
_computing_data_collection 'CrysAlisPro 1.171.38.41 (Rigaku OD, 2015)'
_computing_data_reduction 'CrysAlisPro 1.171.38.41 (Rigaku OD, 2015)'
_computing_molecular_graphics 'DIAMOND. Version 3.2k. Crystal Impact'
_computing_publication_material 'Windows Word 2010'
_computing_structure_refinement 'SHELXL-2014/8 (Sheldrick, 2014)'
_computing_structure_solution 'SHELXS-2013 (Sheldrick, 2013)'
_diffrn_ambient_temperature 295(2)
_diffrn_detector_area_resol_mean 16.1213
_diffrn_measured_fraction_theta_full 0.997
_diffrn_measured_fraction_theta_max 0.997
_diffrn_measurement_device_type 'Xcalibur, Eos, Gemini'
_diffrn_measurement_method '\w scans'
_diffrn_radiation_type MoK\a
_diffrn_radiation_wavelength 0.71073
_diffrn_reflns_av_R_equivalents 0.0248
_diffrn_reflns_av_unetI/netI 0.0436
_diffrn_reflns_Laue_measured_fraction_full 0.997
_diffrn_reflns_Laue_measured_fraction_max 0.997
_diffrn_reflns_limit_h_max 16
_diffrn_reflns_limit_h_min -16
_diffrn_reflns_limit_k_max 17
_diffrn_reflns_limit_k_min -17
_diffrn_reflns_limit_l_max 17
_diffrn_reflns_limit_l_min -17
_diffrn_reflns_number 16003
_diffrn_reflns_point_group_measured_fraction_full 0.997
_diffrn_reflns_point_group_measured_fraction_max 0.997
_diffrn_reflns_theta_full 25.242
_diffrn_reflns_theta_max 26.000
_diffrn_reflns_theta_min 2.940
_diffrn_source 'fine-focus sealed X-ray tube'
_exptl_absorpt_coefficient_mu 0.609
_exptl_absorpt_correction_T_max 1.00000
_exptl_absorpt_correction_T_min 0.70090
_exptl_absorpt_correction_type multi-scan
_exptl_absorpt_process_details
;
CrysAlisPro 1.171.38.41 (Rigaku Oxford Diffraction, 2015)
Empirical absorption correction using spherical harmonics,
 implemented in SCALE3 ABSPACK scaling algorithm.
;
_exptl_crystal_density_diffrn 1.434
_exptl_crystal_description block
_exptl_crystal_F_000 960
_exptl_crystal_size_max 0.06
_exptl_crystal_size_mid 0.04
_exptl_crystal_size_min 0.03
_refine_diff_density_max 1.174
_refine_diff_density_min -0.637
_refine_diff_density_rms 0.066
_refine_ls_extinction_method none
_refine_ls_goodness_of_fit_ref 1.034
_refine_ls_hydrogen_treatment constr
_refine_ls_matrix_type full
_refine_ls_number_parameters 556
_refine_ls_number_reflns 8402
_refine_ls_number_restraints 10
_refine_ls_restrained_S_all 1.039
_refine_ls_R_factor_all 0.0549
_refine_ls_R_factor_gt 0.0442
_refine_ls_shift/su_max 0.001
_refine_ls_shift/su_mean 0.000
_refine_ls_structure_factor_coef Fsqd
_refine_ls_weighting_details 'w=1/[\s^2^(Fo^2^)+(0.0599P)^2^+1.1479P] where P=(Fo^2^+2Fc^2^)/3'
_refine_ls_weighting_scheme calc
_refine_ls_wR_factor_gt 0.1129
_refine_ls_wR_factor_ref 0.1215
_reflns_Friedel_coverage 0.000
_reflns_number_gt 6982
_reflns_number_total 8402
_reflns_threshold_expression 'I > 2\s(I)'
_cod_data_source_file c7dt01756a2.cif
_cod_data_source_block C3
_cod_original_cell_volume 2140.7(4)
_cod_database_code 7043143
_shelx_shelxl_version_number 2014/8
_shelx_space_group_comment
;
The symmetry employed for this shelxl refinement is uniquely defined
by the following loop, which should always be used as a source of
symmetry information in preference to the above space-group names.
They are only intended as comments.
;

loop_
_space_group_symop_operation_xyz
'x, y, z'
'-x, -y, -z'

loop_
_atom_site_label
_atom_site_type_symbol
_atom_site_fract_x
_atom_site_fract_y
_atom_site_fract_z
_atom_site_U_iso_or_equiv
_atom_site_adp_type
_atom_site_occupancy
_atom_site_site_symmetry_order
_atom_site_calc_flag
_atom_site_refinement_flags_posn
_atom_site_refinement_flags_adp
_atom_site_refinement_flags_occupancy
_atom_site_disorder_assembly
_atom_site_disorder_group
Ti1 Ti 0.80394(3) 0.58752(4) 0.49350(3) 0.02322(12) Uani 1 1 d . . . . .
Ti2 Ti 0.97711(4) 0.39985(4) 0.41353(3) 0.02391(12) Uani 1 1 d . . . . .
Ti3 Ti 0.96609(4) 0.67486(4) 0.35156(3) 0.02358(12) Uani 1 1 d . . . . .
O1 O 0.91235(14) 0.56670(14) 0.37007(12) 0.0251(4) Uani 1 1 d . . . . .
O2 O 0.89576(13) 0.65560(14) 0.49982(12) 0.0243(3) Uani 1 1 d . . . . .
O3 O 0.90402(13) 0.42416(14) 0.55209(12) 0.0248(4) Uani 1 1 d . . . . .
O4 O 0.70299(14) 0.54869(15) 0.43065(13) 0.0314(4) Uani 1 1 d . . . . .
O5 O 0.82491(14) 0.43412(15) 0.35604(14) 0.0325(4) Uani 1 1 d . . . . .
O6 O 0.69710(15) 0.75022(15) 0.38636(14) 0.0348(4) Uani 1 1 d . . . . .
O7 O 0.81006(15) 0.81279(15) 0.28099(13) 0.0332(4) Uani 1 1 d . . . . .
O8 O 0.97820(15) 0.23795(15) 0.48135(14) 0.0316(4) Uani 1 1 d . . . . .
O9 O 1.01918(15) 0.18363(15) 0.64849(14) 0.0335(4) Uani 1 1 d . . . . .
O10 O 1.03856(16) 0.38465(16) 0.30113(13) 0.0356(4) Uani 1 1 d . . . . .
O11 O 1.02291(16) 0.69395(16) 0.23058(13) 0.0346(4) Uani 1 1 d . . . . .
O12 O 0.72491(15) 0.59920(16) 0.59885(14) 0.0354(4) Uani 1 1 d . . . . .
C1 C 0.7276(2) 0.4949(2) 0.37162(19) 0.0291(5) Uani 1 1 d . . . . .
C2 C 0.6304(2) 0.5068(3) 0.3159(2) 0.0377(6) Uani 1 1 d . . . . .
H2A H 0.6024 0.4538 0.3643 0.045 Uiso 1 1 calc R U . . .
H2B H 0.5704 0.5868 0.2959 0.045 Uiso 1 1 calc R U . . .
C3 C 0.6585(2) 0.4802(3) 0.2201(2) 0.0384(6) Uani 1 1 d . . . . .
C4 C 0.6344(3) 0.5719(3) 0.1258(3) 0.0602(10) Uani 1 1 d . . . . .
H4 H 0.6005 0.6484 0.1224 0.072 Uiso 1 1 calc R U . . .
C5 C 0.6589(4) 0.5545(4) 0.0335(3) 0.0784(13) Uani 1 1 d . . . . .
H5 H 0.6414 0.6193 -0.0300 0.094 Uiso 1 1 calc R U . . .
C6 C 0.7081(4) 0.4442(4) 0.0360(3) 0.0684(11) Uani 1 1 d . . . . .
H6 H 0.7243 0.4335 -0.0258 0.082 Uiso 1 1 calc R U . . .
C7 C 0.7348(3) 0.3455(3) 0.1314(2) 0.0482(8) Uani 1 1 d . . . . .
C8 C 0.7855(3) 0.2303(3) 0.1361(3) 0.0612(10) Uani 1 1 d . . . . .
H8 H 0.8050 0.2186 0.0750 0.073 Uiso 1 1 calc R U . . .
C9 C 0.8068(3) 0.1361(3) 0.2271(3) 0.0660(11) Uani 1 1 d . . . . .
H9 H 0.8393 0.0603 0.2287 0.079 Uiso 1 1 calc R U . . .
C10 C 0.7794(3) 0.1536(3) 0.3191(3) 0.0634(10) Uani 1 1 d . . . . .
H10 H 0.7932 0.0889 0.3820 0.076 Uiso 1 1 calc R U . . .
C11 C 0.7330(3) 0.2633(3) 0.3181(2) 0.0484(8) Uani 1 1 d . . . . .
H11 H 0.7172 0.2722 0.3807 0.058 Uiso 1 1 calc R U . . .
C12 C 0.7083(2) 0.3639(3) 0.2250(2) 0.0376(6) Uani 1 1 d . . . . .
C13 C 0.7151(2) 0.8224(2) 0.3067(2) 0.0327(6) Uani 1 1 d . . . . .
C14 C 0.6111(3) 0.9288(3) 0.2407(2) 0.0528(8) Uani 1 1 d . . . . .
H14A H 0.5603 0.9007 0.2323 0.063 Uiso 1 1 calc R U . . .
H14B H 0.5746 0.9771 0.2800 0.063 Uiso 1 1 calc R U . . .
C15 C 0.6231(3) 1.0077(3) 0.1347(3) 0.0514(8) Uani 1 1 d . . . . .
C16 C 0.6050(3) 1.1178(3) 0.1175(3) 0.0690(11) Uani 1 1 d . . . . .
H16 H 0.5887 1.1411 0.1727 0.083 Uiso 1 1 calc R U . . .
C17 C 0.6101(4) 1.1979(4) 0.0183(4) 0.0872(15) Uani 1 1 d . . . . .
H17 H 0.5980 1.2725 0.0090 0.105 Uiso 1 1 calc R U . . .
C18 C 0.6317(4) 1.1676(4) -0.0610(4) 0.0827(14) Uani 1 1 d . . . . .
H18 H 0.6341 1.2218 -0.1261 0.099 Uiso 1 1 calc R U . . .
C19 C 0.6515(3) 1.0548(4) -0.0499(3) 0.0664(11) Uani 1 1 d . . . . .
C20 C 0.6734(4) 1.0227(6) -0.1336(3) 0.0913(16) Uani 1 1 d . . . . .
H20 H 0.6765 1.0762 -0.1988 0.110 Uiso 1 1 calc R U . . .
C21 C 0.6901(4) 0.9162(7) -0.1227(4) 0.1025(18) Uani 1 1 d . . . . .
H21 H 0.7047 0.8967 -0.1801 0.123 Uiso 1 1 calc R U . . .
C22 C 0.6858(4) 0.8335(5) -0.0246(4) 0.0946(15) Uani 1 1 d . . . . .
H22 H 0.6972 0.7597 -0.0174 0.113 Uiso 1 1 calc R U . . .
C23 C 0.6647(3) 0.8617(4) 0.0600(3) 0.0677(10) Uani 1 1 d . . . . .
H23 H 0.6622 0.8068 0.1246 0.081 Uiso 1 1 calc R U . . .
C24 C 0.6470(3) 0.9729(3) 0.0500(2) 0.0517(8) Uani 1 1 d . . . . .
C25 C 0.9830(2) 0.1752(2) 0.5761(2) 0.0296(5) Uani 1 1 d . . . . .
C26 C 0.9394(2) 0.0857(2) 0.6037(2) 0.0356(6) Uani 1 1 d . . . . .
H26A H 0.9686 0.0270 0.6741 0.043 Uiso 1 1 calc R U . . .
H26B H 0.9660 0.0456 0.5570 0.043 Uiso 1 1 calc R U . . .
C27 C 0.8121(2) 0.1439(2) 0.59591(19) 0.0289(5) Uani 1 1 d . . . . .
C28 C 0.7510(2) 0.2549(2) 0.5948(2) 0.0343(6) Uani 1 1 d . . . . .
H28 H 0.7882 0.2943 0.6010 0.041 Uiso 1 1 calc R U . . .
C29 C 0.6328(2) 0.3100(2) 0.5845(2) 0.0390(7) Uani 1 1 d . . . . .
H29 H 0.5929 0.3847 0.5853 0.047 Uiso 1 1 calc R U . . .
C30 C 0.5766(2) 0.2557(2) 0.5734(2) 0.0381(6) Uani 1 1 d . . . . .
H30 H 0.4985 0.2938 0.5653 0.046 Uiso 1 1 calc R U . . .
C31 C 0.6359(2) 0.1413(2) 0.5740(2) 0.0332(6) Uani 1 1 d . . . . .
C32 C 0.5784(3) 0.0846(3) 0.5591(2) 0.0447(7) Uani 1 1 d . . . . .
H32 H 0.5004 0.1230 0.5488 0.054 Uiso 1 1 calc R U . . .
C33 C 0.6362(3) -0.0252(3) 0.5595(3) 0.0534(8) Uani 1 1 d . . . . .
H33 H 0.5976 -0.0611 0.5488 0.064 Uiso 1 1 calc R U . . .
C34 C 0.7529(3) -0.0844(3) 0.5761(3) 0.0493(8) Uani 1 1 d . . . . .
H34 H 0.7916 -0.1601 0.5774 0.059 Uiso 1 1 calc R U . . .
C35 C 0.8109(2) -0.0327(2) 0.5905(2) 0.0378(6) Uani 1 1 d . . . . .
H35 H 0.8888 -0.0739 0.6022 0.045 Uiso 1 1 calc R U . . .
C36 C 0.7544(2) 0.0833(2) 0.58786(19) 0.0298(5) Uani 1 1 d . . . . .
C37 C 1.0269(4) 0.4063(4) 0.1956(3) 0.0916(16) Uani 1 1 d D . . . .
C38 C 1.0126(6) 0.3174(5) 0.1818(4) 0.125(2) Uani 1 1 d D . . . .
H38A H 1.0119 0.3324 0.1092 0.188 Uiso 1 1 calc R U . . .
H38B H 0.9428 0.3188 0.2068 0.188 Uiso 1 1 calc R U . . .
H38C H 1.0735 0.2412 0.2201 0.188 Uiso 1 1 calc R U . . .
C39A C 0.9456(10) 0.5250(6) 0.1351(6) 0.121(5) Uani 0.530(9) 1 d D U P A 1
H39A H 0.8836 0.5439 0.1766 0.181 Uiso 0.530(9) 1 d R U P A 1
H39B H 0.9207 0.5284 0.0724 0.181 Uiso 0.530(9) 1 d R U P A 1
H39C H 0.9746 0.5809 0.1178 0.181 Uiso 0.530(9) 1 d R U P A 1
H37A H 1.1077 0.4038 0.1620 0.145 Uiso 0.530(9) 1 d R U P A 1
C39B C 1.0988(10) 0.4462(11) 0.1324(6) 0.109(4) Uani 0.470(9) 1 d D U P A 2
H39D H 1.1030 0.5032 0.1509 0.163 Uiso 0.470(9) 1 d R U P A 2
H39E H 1.0682 0.4830 0.0612 0.163 Uiso 0.470(9) 1 d R U P A 2
H39F H 1.1726 0.3823 0.1405 0.163 Uiso 0.470(9) 1 d R U P A 2
H37B H 0.9516 0.4742 0.1708 0.131 Uiso 0.470(9) 1 d R U P A 2
C40 C 1.0421(4) 0.7618(5) 0.1325(3) 0.0840(14) Uani 1 1 d . . . . .
H40 H 1.1025 0.6997 0.1144 0.101 Uiso 1 1 calc R U . . .
C41 C 0.9581(5) 0.8103(6) 0.0526(3) 0.125(2) Uani 1 1 d . . . . .
H41A H 0.9306 0.7547 0.0627 0.187 Uiso 1 1 calc R U . . .
H41B H 0.9889 0.8277 -0.0136 0.187 Uiso 1 1 calc R U . . .
H41C H 0.8974 0.8817 0.0540 0.187 Uiso 1 1 calc R U . . .
C42 C 1.0988(5) 0.8268(5) 0.1348(4) 0.1064(19) Uani 1 1 d . . . . .
H42A H 1.0486 0.8904 0.1541 0.160 Uiso 1 1 calc R U . . .
H42B H 1.1222 0.8582 0.0671 0.160 Uiso 1 1 calc R U . . .
H42C H 1.1634 0.7750 0.1848 0.160 Uiso 1 1 calc R U . . .
C43 C 0.6896(4) 0.5740(3) 0.6995(3) 0.0639(10) Uani 1 1 d . . . . .
H43 H 0.7572 0.5314 0.7479 0.077 Uiso 1 1 calc R U . . .
C44 C 0.6185(7) 0.6839(4) 0.7133(4) 0.152(3) Uani 1 1 d . . . . .
H44A H 0.6610 0.7258 0.7049 0.227 Uiso 1 1 calc R U . . .
H44B H 0.5931 0.6656 0.7819 0.227 Uiso 1 1 calc R U . . .
H44C H 0.5548 0.7321 0.6623 0.227 Uiso 1 1 calc R U . . .
C45 C 0.6406(6) 0.4956(6) 0.7230(4) 0.124(2) Uani 1 1 d . . . . .
H45A H 0.5744 0.5338 0.6765 0.187 Uiso 1 1 calc R U . . .
H45B H 0.6210 0.4755 0.7935 0.187 Uiso 1 1 calc R U . . .
H45C H 0.6938 0.4250 0.7146 0.187 Uiso 1 1 calc R U . . .

loop_
_atom_site_aniso_label
_atom_site_aniso_U_11
_atom_site_aniso_U_22
_atom_site_aniso_U_33
_atom_site_aniso_U_23
_atom_site_aniso_U_13
_atom_site_aniso_U_12
Ti1 0.0164(2) 0.0289(2) 0.0222(2) -0.01138(18) 0.00407(17) -0.00825(18)
Ti2 0.0193(2) 0.0300(2) 0.0228(2) -0.01364(18) 0.00377(17) -0.00942(18)
Ti3 0.0194(2) 0.0272(2) 0.0206(2) -0.00841(17) 0.00317(17) -0.00937(18)
O1 0.0227(9) 0.0299(8) 0.0210(8) -0.0099(7) 0.0025(7) -0.0112(7)
O2 0.0190(8) 0.0293(8) 0.0244(8) -0.0128(7) 0.0037(7) -0.0097(7)
O3 0.0195(8) 0.0296(8) 0.0230(8) -0.0099(7) 0.0042(7) -0.0106(7)
O4 0.0213(9) 0.0407(10) 0.0353(10) -0.0201(8) 0.0029(8) -0.0125(8)
O5 0.0210(9) 0.0400(10) 0.0385(10) -0.0223(8) 0.0009(8) -0.0096(8)
O6 0.0222(9) 0.0351(9) 0.0331(10) -0.0065(8) 0.0023(8) -0.0084(8)
O7 0.0232(10) 0.0333(9) 0.0313(9) -0.0064(8) 0.0000(8) -0.0088(8)
O8 0.0298(10) 0.0319(9) 0.0357(10) -0.0164(8) 0.0045(8) -0.0140(8)
O9 0.0308(10) 0.0311(9) 0.0363(10) -0.0116(8) -0.0004(8) -0.0133(8)
O10 0.0321(10) 0.0467(10) 0.0258(9) -0.0191(8) 0.0056(8) -0.0133(9)
O11 0.0347(11) 0.0429(10) 0.0239(9) -0.0111(8) 0.0098(8) -0.0196(9)
O12 0.0302(10) 0.0465(10) 0.0302(9) -0.0192(8) 0.0129(8) -0.0172(9)
C1 0.0256(13) 0.0311(12) 0.0269(12) -0.0091(10) -0.0028(10) -0.0111(11)
C2 0.0231(14) 0.0492(16) 0.0419(15) -0.0246(13) -0.0022(12) -0.0109(12)
C3 0.0284(15) 0.0501(16) 0.0354(15) -0.0194(13) -0.0053(12) -0.0134(13)
C4 0.071(3) 0.0544(19) 0.0452(19) -0.0183(16) -0.0127(18) -0.0182(18)
C5 0.114(4) 0.071(3) 0.0309(17) -0.0079(17) -0.009(2) -0.034(3)
C6 0.091(3) 0.081(3) 0.0355(17) -0.0281(18) 0.0054(19) -0.037(2)
C7 0.0459(19) 0.064(2) 0.0380(16) -0.0271(15) 0.0017(14) -0.0216(16)
C8 0.061(2) 0.075(2) 0.056(2) -0.044(2) 0.0051(18) -0.0236(19)
C9 0.069(3) 0.057(2) 0.068(2) -0.036(2) -0.010(2) -0.0136(19)
C10 0.076(3) 0.054(2) 0.053(2) -0.0177(17) -0.0060(19) -0.0246(19)
C11 0.054(2) 0.0572(18) 0.0345(15) -0.0216(14) 0.0011(14) -0.0224(16)
C12 0.0303(15) 0.0525(16) 0.0324(14) -0.0192(13) 0.0004(12) -0.0183(13)
C13 0.0242(14) 0.0344(13) 0.0296(13) -0.0103(11) -0.0010(11) -0.0072(11)
C14 0.0262(16) 0.0524(18) 0.0415(17) -0.0012(14) -0.0018(13) -0.0026(13)
C15 0.0256(15) 0.0490(18) 0.0474(18) 0.0025(14) -0.0109(14) -0.0079(13)
C16 0.051(2) 0.056(2) 0.073(3) -0.0075(19) -0.015(2) -0.0147(18)
C17 0.071(3) 0.061(2) 0.096(4) 0.011(2) -0.026(3) -0.034(2)
C18 0.064(3) 0.082(3) 0.064(3) 0.023(2) -0.018(2) -0.043(2)
C19 0.0377(19) 0.087(3) 0.044(2) 0.0034(18) -0.0072(16) -0.0287(19)
C20 0.066(3) 0.135(4) 0.042(2) -0.008(3) -0.002(2) -0.046(3)
C21 0.076(3) 0.162(6) 0.065(3) -0.053(4) 0.009(3) -0.045(4)
C22 0.081(3) 0.117(4) 0.099(4) -0.056(3) 0.007(3) -0.045(3)
C23 0.053(2) 0.083(3) 0.058(2) -0.020(2) 0.0017(18) -0.031(2)
C24 0.0312(17) 0.061(2) 0.0406(17) -0.0003(15) -0.0046(13) -0.0198(15)
C25 0.0180(12) 0.0275(12) 0.0400(15) -0.0164(11) 0.0041(11) -0.0059(10)
C26 0.0280(14) 0.0300(13) 0.0495(16) -0.0178(12) 0.0051(12) -0.0127(11)
C27 0.0250(13) 0.0332(12) 0.0279(12) -0.0129(11) 0.0070(10) -0.0135(11)
C28 0.0325(15) 0.0366(13) 0.0378(14) -0.0202(12) 0.0095(12) -0.0159(12)
C29 0.0320(15) 0.0371(14) 0.0433(16) -0.0221(13) 0.0117(13) -0.0090(12)
C30 0.0247(14) 0.0416(15) 0.0430(16) -0.0183(13) 0.0078(12) -0.0113(12)
C31 0.0271(14) 0.0385(14) 0.0334(14) -0.0143(11) 0.0096(11) -0.0163(11)
C32 0.0307(16) 0.0500(17) 0.0542(18) -0.0191(15) 0.0051(14) -0.0211(14)
C33 0.0448(19) 0.0516(18) 0.076(2) -0.0278(17) 0.0022(17) -0.0293(16)
C34 0.0429(18) 0.0341(15) 0.074(2) -0.0240(15) 0.0049(16) -0.0181(14)
C35 0.0319(15) 0.0327(13) 0.0462(16) -0.0144(12) 0.0053(13) -0.0145(12)
C36 0.0295(14) 0.0308(12) 0.0273(12) -0.0108(10) 0.0076(11) -0.0143(11)
C37 0.132(5) 0.118(4) 0.0342(19) -0.040(2) 0.019(2) -0.060(4)
C38 0.199(7) 0.117(4) 0.080(3) -0.058(3) -0.022(4) -0.063(4)
C39A 0.196(11) 0.086(6) 0.032(4) -0.012(4) -0.014(6) -0.033(7)
C39B 0.148(10) 0.188(11) 0.040(5) -0.038(6) 0.031(5) -0.127(9)
C40 0.109(4) 0.128(4) 0.0294(17) -0.004(2) 0.009(2) -0.090(3)
C41 0.099(4) 0.182(6) 0.047(2) 0.023(3) -0.021(3) -0.082(4)
C42 0.154(5) 0.151(5) 0.067(3) -0.034(3) 0.043(3) -0.127(5)
C43 0.080(3) 0.067(2) 0.054(2) -0.0317(18) 0.035(2) -0.040(2)
C44 0.248(8) 0.073(3) 0.076(3) -0.048(3) 0.078(4) -0.028(4)
C45 0.177(6) 0.195(6) 0.103(4) -0.082(4) 0.078(4) -0.160(6)

loop_
_atom_type_symbol
_atom_type_description
_atom_type_scat_dispersion_real
_atom_type_scat_dispersion_imag
_atom_type_scat_source
C C 0.0033 0.0016 'International Tables Vol C Tables 4.2.6.8 and 6.1.1.4'
H H 0.0000 0.0000 'International Tables Vol C Tables 4.2.6.8 and 6.1.1.4'
O O 0.0106 0.0060 'International Tables Vol C Tables 4.2.6.8 and 6.1.1.4'
Ti Ti 0.2776 0.4457 'International Tables Vol C Tables 4.2.6.8 and 6.1.1.4'

loop_
_geom_angle_atom_site_label_1
_geom_angle_atom_site_label_2
_geom_angle_atom_site_label_3
_geom_angle
_geom_angle_site_symmetry_1
_geom_angle_site_symmetry_3
O12 Ti1 O3 99.73(8) . .
O12 Ti1 O2 100.71(8) . .
O3 Ti1 O2 102.21(7) . .
O12 Ti1 O6 95.67(8) . .
O3 Ti1 O6 159.81(7) . .
O2 Ti1 O6 87.55(7) . .
O12 Ti1 O4 94.94(8) . .
O3 Ti1 O4 88.02(7) . .
O2 Ti1 O4 159.46(7) . .
O6 Ti1 O4 77.68(8) . .
O12 Ti1 O1 176.04(8) . .
O3 Ti1 O1 77.76(7) . .
O2 Ti1 O1 77.00(7) . .
O6 Ti1 O1 87.49(7) . .
O4 Ti1 O1 88.06(7) . .
O12 Ti1 Ti3 142.46(7) . .
O3 Ti1 Ti3 98.27(5) . .
O2 Ti1 Ti3 43.06(5) . .
O6 Ti1 Ti3 76.72(6) . .
O4 Ti1 Ti3 118.40(5) . .
O1 Ti1 Ti3 36.17(4) . .
O12 Ti1 Ti2 141.43(6) . .
O3 Ti1 Ti2 43.13(5) . .
O2 Ti1 Ti2 98.17(5) . .
O6 Ti1 Ti2 118.54(5) . .
O4 Ti1 Ti2 77.05(5) . .
O1 Ti1 Ti2 36.96(4) . .
Ti3 Ti1 Ti2 68.241(17) . .
O10 Ti2 O2 100.98(8) . 2_766
O10 Ti2 O1 100.81(8) . .
O2 Ti2 O1 102.57(7) 2_766 .
O10 Ti2 O8 96.72(8) . .
O2 Ti2 O8 91.35(7) 2_766 .
O1 Ti2 O8 154.99(7) . .
O10 Ti2 O5 91.08(8) . .
O2 Ti2 O5 164.09(8) 2_766 .
O1 Ti2 O5 85.08(7) . .
O8 Ti2 O5 76.84(7) . .
O10 Ti2 O3 177.39(8) . .
O2 Ti2 O3 77.73(7) 2_766 .
O1 Ti2 O3 77.35(7) . .
O8 Ti2 O3 85.61(7) . .
O5 Ti2 O3 90.60(7) . .
O10 Ti2 Ti3 142.46(6) . 2_766
O2 Ti2 Ti3 42.99(5) 2_766 2_766
O1 Ti2 Ti3 98.24(5) . 2_766
O8 Ti2 Ti3 77.81(5) . 2_766
O5 Ti2 Ti3 122.67(5) . 2_766
O3 Ti2 Ti3 36.90(4) . 2_766
O10 Ti2 Ti1 142.21(6) . .
O2 Ti2 Ti1 98.72(5) 2_766 .
O1 Ti2 Ti1 43.13(5) . .
O8 Ti2 Ti1 114.77(5) . .
O5 Ti2 Ti1 77.20(5) . .
O3 Ti2 Ti1 36.54(4) . .
Ti3 Ti2 Ti1 68.490(19) 2_766 .
O11 Ti3 O1 103.60(8) . .
O11 Ti3 O3 102.76(8) . 2_766
O1 Ti3 O3 100.29(7) . 2_766
O11 Ti3 O7 91.59(8) . .
O1 Ti3 O7 89.66(7) . .
O3 Ti3 O7 159.94(7) 2_766 .
O11 Ti3 O9 90.32(8) . 2_766
O1 Ti3 O9 162.41(7) . 2_766
O3 Ti3 O9 86.78(7) 2_766 2_766
O7 Ti3 O9 79.11(7) . 2_766
O11 Ti3 O2 178.58(7) . .
O1 Ti3 O2 77.71(7) . .
O3 Ti3 O2 77.47(7) 2_766 .
O7 Ti3 O2 87.85(7) . .
O9 Ti3 O2 88.29(7) 2_766 .
O11 Ti3 Ti2 143.53(6) . 2_766
O1 Ti3 Ti2 97.04(5) . 2_766
O3 Ti3 Ti2 43.35(5) 2_766 2_766
O7 Ti3 Ti2 118.54(5) . 2_766
O9 Ti3 Ti2 76.98(5) 2_766 2_766
O2 Ti3 Ti2 36.26(4) . 2_766
O11 Ti3 Ti1 144.15(6) . .
O1 Ti3 Ti1 43.04(5) . .
O3 Ti3 Ti1 97.33(5) 2_766 .
O7 Ti3 Ti1 78.07(5) . .
O9 Ti3 Ti1 120.44(6) 2_766 .
O2 Ti3 Ti1 36.93(4) . .
Ti2 Ti3 Ti1 67.601(16) 2_766 .
Ti3 O1 Ti2 135.71(9) . .
Ti3 O1 Ti1 100.79(7) . .
Ti2 O1 Ti1 99.91(7) . .
Ti2 O2 Ti1 133.23(9) 2_766 .
Ti2 O2 Ti3 100.75(7) 2_766 .
Ti1 O2 Ti3 100.01(7) . .
Ti1 O3 Ti3 135.85(9) . 2_766
Ti1 O3 Ti2 100.33(7) . .
Ti3 O3 Ti2 99.75(7) 2_766 .
C1 O4 Ti1 128.92(16) . .
C1 O5 Ti2 130.18(16) . .
C13 O6 Ti1 131.43(17) . .
C13 O7 Ti3 128.44(17) . .
C25 O8 Ti2 128.84(16) . .
C25 O9 Ti3 129.04(17) . 2_766
C37 O10 Ti2 149.6(3) . .
C40 O11 Ti3 153.5(3) . .
C43 O12 Ti1 162.1(2) . .
O5 C1 O4 124.8(2) . .
O5 C1 C2 118.5(2) . .
O4 C1 C2 116.7(2) . .
C3 C2 C1 114.9(2) . .
C3 C2 H2A 108.6 . .
C1 C2 H2A 108.6 . .
C3 C2 H2B 108.6 . .
C1 C2 H2B 108.6 . .
H2A C2 H2B 107.5 . .
C4 C3 C12 119.0(3) . .
C4 C3 C2 118.4(3) . .
C12 C3 C2 122.6(3) . .
C3 C4 C5 121.9(3) . .
C3 C4 H4 119.1 . .
C5 C4 H4 119.1 . .
C6 C5 C4 120.4(3) . .
C6 C5 H5 119.8 . .
C4 C5 H5 119.8 . .
C5 C6 C7 120.4(3) . .
C5 C6 H6 119.8 . .
C7 C6 H6 119.8 . .
C6 C7 C8 121.5(3) . .
C6 C7 C12 118.9(3) . .
C8 C7 C12 119.6(3) . .
C9 C8 C7 121.5(3) . .
C9 C8 H8 119.3 . .
C7 C8 H8 119.3 . .
C8 C9 C10 119.2(3) . .
C8 C9 H9 120.4 . .
C10 C9 H9 120.4 . .
C11 C10 C9 121.0(3) . .
C11 C10 H10 119.5 . .
C9 C10 H10 119.5 . .
C10 C11 C12 121.6(3) . .
C10 C11 H11 119.2 . .
C12 C11 H11 119.2 . .
C11 C12 C3 123.5(3) . .
C11 C12 C7 117.0(3) . .
C3 C12 C7 119.4(3) . .
O7 C13 O6 125.0(2) . .
O7 C13 C14 119.8(2) . .
O6 C13 C14 115.2(2) . .
C15 C14 C13 119.0(3) . .
C15 C14 H14A 107.6 . .
C13 C14 H14A 107.6 . .
C15 C14 H14B 107.6 . .
C13 C14 H14B 107.6 . .
H14A C14 H14B 107.0 . .
C16 C15 C24 118.9(3) . .
C16 C15 C14 119.3(3) . .
C24 C15 C14 121.7(3) . .
C15 C16 C17 121.8(4) . .
C15 C16 H16 119.1 . .
C17 C16 H16 119.1 . .
C18 C17 C16 120.3(4) . .
C18 C17 H17 119.9 . .
C16 C17 H17 119.9 . .
C17 C18 C19 121.6(4) . .
C17 C18 H18 119.2 . .
C19 C18 H18 119.2 . .
C20 C19 C18 121.9(4) . .
C20 C19 C24 119.4(4) . .
C18 C19 C24 118.7(4) . .
C21 C20 C19 121.4(5) . .
C21 C20 H20 119.3 . .
C19 C20 H20 119.3 . .
C20 C21 C22 120.3(5) . .
C20 C21 H21 119.9 . .
C22 C21 H21 119.9 . .
C23 C22 C21 120.0(5) . .
C23 C22 H22 120.0 . .
C21 C22 H22 120.0 . .
C22 C23 C24 120.4(4) . .
C22 C23 H23 119.8 . .
C24 C23 H23 119.8 . .
C23 C24 C15 122.9(3) . .
C23 C24 C19 118.4(4) . .
C15 C24 C19 118.7(3) . .
O9 C25 O8 124.4(2) . .
O9 C25 C26 118.4(2) . .
O8 C25 C26 117.2(2) . .
C25 C26 C27 111.4(2) . .
C25 C26 H26A 109.3 . .
C27 C26 H26A 109.3 . .
C25 C26 H26B 109.3 . .
C27 C26 H26B 109.3 . .
H26A C26 H26B 108.0 . .
C28 C27 C36 119.2(2) . .
C28 C27 C26 121.1(2) . .
C36 C27 C26 119.6(2) . .
C27 C28 C29 120.9(3) . .
C27 C28 H28 119.5 . .
C29 C28 H28 119.5 . .
C30 C29 C28 120.7(2) . .
C30 C29 H29 119.6 . .
C28 C29 H29 119.6 . .
C29 C30 C31 120.4(3) . .
C29 C30 H30 119.8 . .
C31 C30 H30 119.8 . .
C36 C31 C30 119.5(2) . .
C36 C31 C32 119.4(2) . .
C30 C31 C32 121.1(3) . .
C33 C32 C31 120.6(3) . .
C33 C32 H32 119.7 . .
C31 C32 H32 119.7 . .
C32 C33 C34 120.3(3) . .
C32 C33 H33 119.8 . .
C34 C33 H33 119.8 . .
C35 C34 C33 120.7(3) . .
C35 C34 H34 119.7 . .
C33 C34 H34 119.7 . .
C34 C35 C36 121.1(3) . .
C34 C35 H35 119.5 . .
C36 C35 H35 119.5 . .
C31 C36 C35 117.8(2) . .
C31 C36 C27 119.2(2) . .
C35 C36 C27 123.0(2) . .
C39B C37 O10 115.5(5) . .
C39B C37 C38 116.9(5) . .
O10 C37 C38 112.8(4) . .
O10 C37 C39A 112.1(4) . .
C38 C37 C39A 114.5(5) . .
O10 C37 H37A 107.1 . .
C38 C37 H37A 106.7 . .
C39A C37 H37A 102.6 . .
C39B C37 H37B 104.4 . .
O10 C37 H37B 103.2 . .
C38 C37 H37B 101.5 . .
C37 C38 H38A 109.5 . .
C37 C38 H38B 109.5 . .
H38A C38 H38B 109.5 . .
C37 C38 H38C 109.5 . .
H38A C38 H38C 109.5 . .
H38B C38 H38C 109.5 . .
C37 C39A H39A 106.6 . .
C37 C39A H39B 109.1 . .
H39A C39A H39B 109.5 . .
C37 C39A H39C 112.7 . .
H39A C39A H39C 109.5 . .
H39B C39A H39C 109.5 . .
C37 C39B H39D 108.6 . .
C37 C39B H39E 108.5 . .
H39D C39B H39E 109.5 . .
C37 C39B H39F 111.3 . .
H39D C39B H39F 109.5 . .
H39E C39B H39F 109.5 . .
O11 C40 C41 114.8(4) . .
O11 C40 C42 114.3(3) . .
C41 C40 C42 120.8(5) . .
O11 C40 H40 100.7 . .
C41 C40 H40 100.7 . .
C42 C40 H40 100.7 . .
C40 C41 H41A 109.5 . .
C40 C41 H41B 109.5 . .
H41A C41 H41B 109.5 . .
C40 C41 H41C 109.5 . .
H41A C41 H41C 109.5 . .
H41B C41 H41C 109.5 . .
C40 C42 H42A 109.5 . .
C40 C42 H42B 109.5 . .
H42A C42 H42B 109.5 . .
C40 C42 H42C 109.5 . .
H42A C42 H42C 109.5 . .
H42B C42 H42C 109.5 . .
O12 C43 C45 110.5(3) . .
O12 C43 C44 110.2(3) . .
C45 C43 C44 115.1(5) . .
O12 C43 H43 106.8 . .
C45 C43 H43 106.8 . .
C44 C43 H43 106.8 . .
C43 C44 H44A 109.5 . .
C43 C44 H44B 109.5 . .
H44A C44 H44B 109.5 . .
C43 C44 H44C 109.5 . .
H44A C44 H44C 109.5 . .
H44B C44 H44C 109.5 . .
C43 C45 H45A 109.5 . .
C43 C45 H45B 109.5 . .
H45A C45 H45B 109.5 . .
C43 C45 H45C 109.5 . .
H45A C45 H45C 109.5 . .
H45B C45 H45C 109.5 . .

loop_
_geom_bond_atom_site_label_1
_geom_bond_atom_site_label_2
_geom_bond_distance
_geom_bond_site_symmetry_2
Ti1 O12 1.7463(17) .
Ti1 O3 1.8900(16) .
Ti1 O2 1.9029(17) .
Ti1 O6 2.0461(18) .
Ti1 O4 2.0704(17) .
Ti1 O1 2.1669(17) .
Ti1 Ti3 3.1188(7) .
Ti1 Ti2 3.1226(7) .
Ti2 O10 1.7504(17) .
Ti2 O2 1.8754(16) 2_766
Ti2 O1 1.9061(16) .
Ti2 O8 2.0539(18) .
Ti2 O5 2.0633(18) .
Ti2 O3 2.1699(16) .
Ti2 Ti3 3.1153(7) 2_766
Ti3 O11 1.7586(17) .
Ti3 O1 1.8737(17) .
Ti3 O3 1.8981(17) 2_766
Ti3 O7 2.0723(18) .
Ti3 O9 2.0728(18) 2_766
Ti3 O2 2.1623(16) .
Ti3 Ti2 3.1154(7) 2_766
O2 Ti2 1.8755(16) 2_766
O3 Ti3 1.8980(16) 2_766
O4 C1 1.260(3) .
O5 C1 1.243(3) .
O6 C13 1.254(3) .
O7 C13 1.250(3) .
O8 C25 1.253(3) .
O9 C25 1.251(3) .
O9 Ti3 2.0728(18) 2_766
O10 C37 1.407(4) .
O11 C40 1.397(4) .
O12 C43 1.401(4) .
C1 C2 1.515(3) .
C2 C3 1.508(4) .
C2 H2A 0.9700 .
C2 H2B 0.9700 .
C3 C4 1.355(4) .
C3 C12 1.415(4) .
C4 C5 1.399(5) .
C4 H4 0.9300 .
C5 C6 1.352(5) .
C5 H5 0.9300 .
C6 C7 1.406(5) .
C6 H6 0.9300 .
C7 C8 1.402(5) .
C7 C12 1.423(4) .
C8 C9 1.348(5) .
C8 H8 0.9300 .
C9 C10 1.397(5) .
C9 H9 0.9300 .
C10 C11 1.355(5) .
C10 H10 0.9300 .
C11 C12 1.403(4) .
C11 H11 0.9300 .
C13 C14 1.511(4) .
C14 C15 1.496(4) .
C14 H14A 0.9700 .
C14 H14B 0.9700 .
C15 C16 1.356(5) .
C15 C24 1.420(5) .
C16 C17 1.408(6) .
C16 H16 0.9300 .
C17 C18 1.310(7) .
C17 H17 0.9300 .
C18 C19 1.411(6) .
C18 H18 0.9300 .
C19 C20 1.384(6) .
C19 C24 1.424(5) .
C20 C21 1.339(7) .
C20 H20 0.9300 .
C21 C22 1.411(7) .
C21 H21 0.9300 .
C22 C23 1.367(6) .
C22 H22 0.9300 .
C23 C24 1.403(5) .
C23 H23 0.9300 .
C25 C26 1.511(4) .
C26 C27 1.516(4) .
C26 H26A 0.9700 .
C26 H26B 0.9700 .
C27 C28 1.372(3) .
C27 C36 1.427(4) .
C28 C29 1.408(4) .
C28 H28 0.9300 .
C29 C30 1.352(4) .
C29 H29 0.9300 .
C30 C31 1.413(4) .
C30 H30 0.9300 .
C31 C36 1.412(4) .
C31 C32 1.418(4) .
C32 C33 1.358(4) .
C32 H32 0.9300 .
C33 C34 1.393(5) .
C33 H33 0.9300 .
C34 C35 1.361(4) .
C34 H34 0.9300 .
C35 C36 1.421(3) .
C35 H35 0.9300 .
C37 C39B 1.391(7) .
C37 C38 1.429(5) .
C37 C39A 1.434(7) .
C37 H37A 1.1278 .
C37 H37B 0.9864 .
C38 H38A 0.9600 .
C38 H38B 0.9600 .
C38 H38C 0.9600 .
C39A H39A 0.9600 .
C39A H39B 0.9599 .
C39A H39C 0.9600 .
C39B H39D 0.9600 .
C39B H39E 0.9601 .
C39B H39F 0.9599 .
C40 C41 1.406(6) .
C40 C42 1.442(6) .
C40 H40 0.9800 .
C41 H41A 0.9600 .
C41 H41B 0.9600 .
C41 H41C 0.9600 .
C42 H42A 0.9600 .
C42 H42B 0.9600 .
C42 H42C 0.9600 .
C43 C45 1.435(6) .
C43 C44 1.467(5) .
C43 H43 0.9800 .
C44 H44A 0.9600 .
C44 H44B 0.9600 .
C44 H44C 0.9600 .
C45 H45A 0.9600 .
C45 H45B 0.9600 .
C45 H45C 0.9600 .
